data_4069621
loop_
_publ_author_name
'Semproni, Scott P.'
'Graham, Peter M.'
'Buschhaus, Miriam S. A.'
'Patrick, Brian O.'
'Legzdins, Peter'

_publ_section_title
;
 Toward Alkane Functionalization Effected with Cp*W(NO)(alkyl)(\h3-allyl)
 Complexes
;
_journal_issue 15
_journal_name_full Organometallics
_journal_page_first 4480
_journal_paper_doi 10.1021/om900307p
_journal_volume 28
_journal_year 2009
_chemical_formula_moiety 'C23 H22'
_chemical_formula_sum 'C23 H22'
_chemical_formula_weight 298.41
_chemical_name_systematic
;
 ?
;
_space_group_IT_number 14
_symmetry_cell_setting monoclinic
_symmetry_space_group_name_Hall '-P 2ybc'
_symmetry_space_group_name_H-M 'P 1 21/c 1'
_atom_sites_solution_hydrogens geom
_atom_sites_solution_primary direct
_atom_sites_solution_secondary difmap
_audit_creation_method SHELXL-97
_cell_angle_alpha 90.00
_cell_angle_beta 93.563(2)
_cell_angle_gamma 90.00
_cell_formula_units_Z 4
_cell_length_a 16.0109(10)
_cell_length_b 14.4336(9)
_cell_length_c 7.2497(4)
_cell_measurement_reflns_used 3628
_cell_measurement_temperature 173(2)
_cell_measurement_theta_max 27.4
_cell_measurement_theta_min 1.9
_cell_volume 1672.13(17)
_computing_structure_refinement 'SHELXL-97 (Sheldrick, 1997)'
_diffrn_ambient_temperature 173(2)
_diffrn_measured_fraction_theta_full 0.858
_diffrn_measured_fraction_theta_max 0.858
_diffrn_measurement_device_type 'Bruker x8 Apex II'
_diffrn_measurement_method 'Area Detector'
_diffrn_radiation_monochromator graphite
_diffrn_radiation_source 'fine-focus sealed tube'
_diffrn_radiation_type MoK\a
_diffrn_radiation_wavelength 0.71073
_diffrn_reflns_av_R_equivalents 0.0278
_diffrn_reflns_av_sigmaI/netI 0.0350
_diffrn_reflns_limit_h_max 17
_diffrn_reflns_limit_h_min -19
_diffrn_reflns_limit_k_max 17
_diffrn_reflns_limit_k_min -16
_diffrn_reflns_limit_l_max 3
_diffrn_reflns_limit_l_min -9
_diffrn_reflns_number 9091
_diffrn_reflns_theta_full 27.39
_diffrn_reflns_theta_max 27.39
_diffrn_reflns_theta_min 1.90
_exptl_absorpt_coefficient_mu 0.067
_exptl_absorpt_correction_T_max 0.9867
_exptl_absorpt_correction_T_min 0.8757
_exptl_absorpt_correction_type multi-scan
_exptl_crystal_colour yellow
_exptl_crystal_density_diffrn 1.185
_exptl_crystal_density_method 'not measured'
_exptl_crystal_description needle
_exptl_crystal_F_000 640
_exptl_crystal_size_max 0.45
_exptl_crystal_size_mid 0.30
_exptl_crystal_size_min 0.20
_refine_diff_density_max 0.222
_refine_diff_density_min -0.189
_refine_diff_density_rms 0.033
_refine_ls_extinction_method none
_refine_ls_goodness_of_fit_ref 1.023
_refine_ls_hydrogen_treatment mixed
_refine_ls_matrix_type full
_refine_ls_number_parameters 217
_refine_ls_number_reflns 3260
_refine_ls_number_restraints 0
_refine_ls_restrained_S_all 1.023
_refine_ls_R_factor_all 0.0637
_refine_ls_R_factor_gt 0.0404
_refine_ls_shift/su_max 0.000
_refine_ls_shift/su_mean 0.000
_refine_ls_structure_factor_coef Fsqd
_refine_ls_weighting_details 'calc w=1/[\s^2^(Fo^2^)+(0.0398P)^2^+0.4646P] where P=(Fo^2^+2Fc^2^)/3'
_refine_ls_weighting_scheme calc
_refine_ls_wR_factor_gt 0.0937
_refine_ls_wR_factor_ref 0.1053
_reflns_number_gt 2352
_reflns_number_total 3260
_reflns_threshold_expression >2sigma(I)
_cod_data_source_file om900307p_si_001.cif
_cod_data_source_block pl346a
_cod_depositor_comments
;
The following automatic conversions were performed:

'_symmetry_cell_setting' value 'Monoclinic' changed to 'monoclinic'
according to /home/saulius/struct/CIF-dictionaries/cif_core.dic
dictionary named 'cif_core.dic' version 2.4.2 from
2011-04-26.

'_exptl_absorpt_correction_type' value 'Multi-scan'
changed to 'multi-scan' according to
/home/saulius/struct/CIF-dictionaries/cif_core.dic dictionary named
'cif_core.dic' version 2.4.2 from 2011-04-26.

Automatic conversion script
Id: cif_fix_values 1715 2011-07-08 13:25:40Z adriana 
;
_cod_original_sg_symbol_H-M P21/c
_cod_database_code 4069621

loop_
_symmetry_equiv_pos_as_xyz
'x, y, z'
'-x, y+1/2, -z+1/2'
'-x, -y, -z'
'x, -y-1/2, z-1/2'

loop_
_atom_site_label
_atom_site_type_symbol
_atom_site_fract_x
_atom_site_fract_y
_atom_site_fract_z
_atom_site_U_iso_or_equiv
_atom_site_adp_type
_atom_site_occupancy
_atom_site_symmetry_multiplicity
_atom_site_calc_flag
_atom_site_refinement_flags
C1 C 0.94614(12) 0.39701(14) 0.3798(2) 0.0504(5) Uani 1 1 d .
H1A H 0.9259 0.4549 0.3220 0.076 Uiso 1 1 calc R
H1B H 0.9382 0.3460 0.2911 0.076 Uiso 1 1 calc R
H1C H 1.0057 0.4030 0.4174 0.076 Uiso 1 1 calc R
C2 C 0.89823(11) 0.37741(13) 0.5455(2) 0.0410(4) Uani 1 1 d .
C3 C 0.83686(10) 0.42705(12) 0.6049(2) 0.0336(4) Uani 1 1 d .
C4 C 0.78841(10) 0.40105(10) 0.7681(2) 0.0324(4) Uani 1 1 d .
H4A H 0.8280 0.3715 0.8605 0.039 Uiso 1 1 calc R
H4B H 0.7472 0.3531 0.7263 0.039 Uiso 1 1 calc R
C5 C 0.74012(9) 0.47779(9) 0.86987(18) 0.0262(3) Uani 1 1 d .
C6 C 0.79878(9) 0.54015(10) 0.99178(18) 0.0273(3) Uani 1 1 d .
C7 C 0.76868(10) 0.58446(10) 1.14569(19) 0.0308(3) Uani 1 1 d .
H7 H 0.7132 0.5723 1.1783 0.037 Uiso 1 1 calc R
C8 C 0.81785(11) 0.64550(11) 1.2514(2) 0.0362(4) Uani 1 1 d .
H8 H 0.7960 0.6748 1.3554 0.043 Uiso 1 1 calc R
C9 C 0.89834(11) 0.66396(12) 1.2068(2) 0.0410(4) Uani 1 1 d .
H9 H 0.9320 0.7067 1.2782 0.049 Uiso 1 1 calc R
C10 C 0.92990(11) 0.61978(12) 1.0569(2) 0.0436(4) Uani 1 1 d .
H10 H 0.9858 0.6316 1.0264 0.052 Uiso 1 1 calc R
C11 C 0.88063(10) 0.55837(11) 0.9508(2) 0.0360(4) Uani 1 1 d .
H11 H 0.9033 0.5284 0.8485 0.043 Uiso 1 1 calc R
C12 C 0.68131(9) 0.42418(9) 0.99483(18) 0.0269(3) Uani 1 1 d .
C13 C 0.59495(10) 0.42330(10) 0.96822(19) 0.0310(4) Uani 1 1 d .
H13 H 0.5686 0.4594 0.8716 0.037 Uiso 1 1 calc R
C14 C 0.54581(11) 0.37040(11) 1.0808(2) 0.0375(4) Uani 1 1 d .
H14 H 0.4867 0.3704 1.0594 0.045 Uiso 1 1 calc R
C15 C 0.58257(12) 0.31829(11) 1.2227(2) 0.0390(4) Uani 1 1 d .
H15 H 0.5492 0.2819 1.2988 0.047 Uiso 1 1 calc R
C16 C 0.66852(11) 0.31950(10) 1.2530(2) 0.0363(4) Uani 1 1 d .
H16 H 0.6943 0.2844 1.3517 0.044 Uiso 1 1 calc R
C17 C 0.71753(11) 0.37131(10) 1.14070(19) 0.0323(4) Uani 1 1 d .
H17 H 0.7766 0.3710 1.1630 0.039 Uiso 1 1 calc R
C18 C 0.68975(9) 0.53718(10) 0.72519(17) 0.0253(3) Uani 1 1 d .
C19 C 0.68962(10) 0.63299(10) 0.72909(19) 0.0297(3) Uani 1 1 d .
H19 H 0.7223 0.6644 0.8234 0.036 Uiso 1 1 calc R
C20 C 0.64255(10) 0.68418(11) 0.5976(2) 0.0349(4) Uani 1 1 d .
H20 H 0.6434 0.7499 0.6029 0.042 Uiso 1 1 calc R
C21 C 0.59467(10) 0.64007(11) 0.4595(2) 0.0364(4) Uani 1 1 d .
H21 H 0.5619 0.6751 0.3708 0.044 Uiso 1 1 calc R
C22 C 0.59484(10) 0.54491(11) 0.45153(19) 0.0352(4) Uani 1 1 d .
H22 H 0.5626 0.5140 0.3558 0.042 Uiso 1 1 calc R
C23 C 0.64174(10) 0.49406(11) 0.58218(19) 0.0322(4) Uani 1 1 d .
H23 H 0.6413 0.4284 0.5746 0.039 Uiso 1 1 calc R
H3 H 0.8226(11) 0.4838(13) 0.543(3) 0.052(5) Uiso 1 1 d .
H2 H 0.9106(12) 0.3163(14) 0.606(3) 0.061(6) Uiso 1 1 d .

loop_
_atom_site_aniso_label
_atom_site_aniso_U_11
_atom_site_aniso_U_22
_atom_site_aniso_U_33
_atom_site_aniso_U_23
_atom_site_aniso_U_13
_atom_site_aniso_U_12
C1 0.0458(12) 0.0647(13) 0.0423(9) -0.0021(8) 0.0155(8) 0.0047(10)
C2 0.0381(10) 0.0449(11) 0.0406(9) 0.0043(7) 0.0086(7) 0.0051(9)
C3 0.0374(10) 0.0323(9) 0.0315(8) 0.0010(6) 0.0060(6) 0.0037(8)
C4 0.0382(9) 0.0281(8) 0.0316(7) 0.0012(6) 0.0082(6) 0.0057(7)
C5 0.0296(8) 0.0232(8) 0.0263(6) 0.0012(5) 0.0045(6) 0.0020(6)
C6 0.0301(9) 0.0243(8) 0.0273(7) 0.0040(5) 0.0006(6) 0.0021(6)
C7 0.0290(9) 0.0306(9) 0.0331(7) 0.0002(6) 0.0043(6) 0.0007(7)
C8 0.0417(10) 0.0335(9) 0.0334(8) -0.0038(6) 0.0014(7) 0.0041(8)
C9 0.0413(11) 0.0379(10) 0.0425(9) -0.0029(7) -0.0064(7) -0.0069(8)
C10 0.0312(10) 0.0538(12) 0.0460(9) -0.0010(8) 0.0042(7) -0.0088(8)
C11 0.0336(10) 0.0429(10) 0.0321(8) -0.0016(7) 0.0064(6) -0.0025(8)
C12 0.0351(9) 0.0214(8) 0.0248(6) -0.0022(5) 0.0067(6) -0.0007(6)
C13 0.0357(9) 0.0288(9) 0.0287(7) -0.0006(6) 0.0042(6) -0.0028(7)
C14 0.0388(10) 0.0349(9) 0.0396(8) -0.0059(7) 0.0097(7) -0.0103(8)
C15 0.0562(12) 0.0263(9) 0.0362(8) -0.0022(6) 0.0176(7) -0.0105(8)
C16 0.0574(12) 0.0232(8) 0.0292(7) 0.0020(6) 0.0096(7) 0.0037(8)
C17 0.0402(10) 0.0279(8) 0.0292(7) 0.0000(6) 0.0051(6) 0.0044(7)
C18 0.0252(8) 0.0275(8) 0.0240(6) 0.0012(5) 0.0071(5) -0.0004(6)
C19 0.0332(9) 0.0267(8) 0.0294(7) 0.0001(6) 0.0037(6) -0.0014(7)
C20 0.0414(10) 0.0272(9) 0.0366(8) 0.0053(6) 0.0070(7) 0.0032(7)
C21 0.0356(10) 0.0441(10) 0.0299(7) 0.0095(7) 0.0048(6) 0.0073(8)
C22 0.0365(10) 0.0440(10) 0.0250(7) -0.0006(6) 0.0018(6) -0.0032(8)
C23 0.0401(10) 0.0285(8) 0.0284(7) -0.0014(6) 0.0051(6) -0.0033(7)

loop_
_atom_type_symbol
_atom_type_description
_atom_type_scat_dispersion_real
_atom_type_scat_dispersion_imag
_atom_type_scat_source
C C 0.0033 0.0016 'International Tables Vol C Tables 4.2.6.8 and 6.1.1.4'
H H 0.0000 0.0000 'International Tables Vol C Tables 4.2.6.8 and 6.1.1.4'

loop_
_geom_angle_atom_site_label_1
_geom_angle_atom_site_label_2
_geom_angle_atom_site_label_3
_geom_angle
C2 C1 H1A 109.5
C2 C1 H1B 109.5
H1A C1 H1B 109.5
C2 C1 H1C 109.5
H1A C1 H1C 109.5
H1B C1 H1C 109.5
C3 C2 C1 126.49(17)
C3 C2 H2 118.0(11)
C1 C2 H2 115.1(11)
C2 C3 C4 123.84(15)
C2 C3 H3 118.6(11)
C4 C3 H3 117.5(11)
C3 C4 C5 119.33(13)
C3 C4 H4A 107.5
C5 C4 H4A 107.5
C3 C4 H4B 107.5
C5 C4 H4B 107.5
H4A C4 H4B 107.0
C6 C5 C18 109.87(11)
C6 C5 C12 109.07(11)
C18 C5 C12 111.29(12)
C6 C5 C4 112.56(12)
C18 C5 C4 109.03(11)
C12 C5 C4 104.96(11)
C11 C6 C7 117.50(13)
C11 C6 C5 122.59(12)
C7 C6 C5 119.84(13)
C8 C7 C6 121.46(14)
C8 C7 H7 119.3
C6 C7 H7 119.3
C9 C8 C7 120.22(15)
C9 C8 H8 119.9
C7 C8 H8 119.9
C8 C9 C10 119.32(15)
C8 C9 H9 120.3
C10 C9 H9 120.3
C9 C10 C11 120.51(16)
C9 C10 H10 119.7
C11 C10 H10 119.7
C6 C11 C10 120.97(15)
C6 C11 H11 119.5
C10 C11 H11 119.5
C13 C12 C17 117.61(13)
C13 C12 C5 124.05(12)
C17 C12 C5 118.31(13)
C12 C13 C14 121.20(14)
C12 C13 H13 119.4
C14 C13 H13 119.4
C15 C14 C13 120.36(16)
C15 C14 H14 119.8
C13 C14 H14 119.8
C14 C15 C16 119.20(15)
C14 C15 H15 120.4
C16 C15 H15 120.4
C15 C16 C17 120.61(15)
C15 C16 H16 119.7
C17 C16 H16 119.7
C16 C17 C12 121.00(15)
C16 C17 H17 119.5
C12 C17 H17 119.5
C19 C18 C23 117.32(13)
C19 C18 C5 122.89(12)
C23 C18 C5 119.80(13)
C18 C19 C20 121.25(13)
C18 C19 H19 119.4
C20 C19 H19 119.4
C21 C20 C19 120.38(14)
C21 C20 H20 119.8
C19 C20 H20 119.8
C22 C21 C20 119.32(14)
C22 C21 H21 120.3
C20 C21 H21 120.3
C21 C22 C23 120.26(14)
C21 C22 H22 119.9
C23 C22 H22 119.9
C22 C23 C18 121.46(14)
C22 C23 H23 119.3
C18 C23 H23 119.3

loop_
_geom_bond_atom_site_label_1
_geom_bond_atom_site_label_2
_geom_bond_distance
C1 C2 1.492(2)
C1 H1A 0.9800
C1 H1B 0.9800
C1 H1C 0.9800
C2 C3 1.310(2)
C2 H2 1.00(2)
C3 C4 1.502(2)
C3 H3 0.954(19)
C4 C5 1.562(2)
C4 H4A 0.9900
C4 H4B 0.9900
C5 C6 1.5395(19)
C5 C18 1.5429(18)
C5 C12 1.5531(19)
C6 C11 1.387(2)
C6 C7 1.398(2)
C7 C8 1.382(2)
C7 H7 0.9500
C8 C9 1.374(2)
C8 H8 0.9500
C9 C10 1.382(2)
C9 H9 0.9500
C10 C11 1.387(2)
C10 H10 0.9500
C11 H11 0.9500
C12 C13 1.384(2)
C12 C17 1.400(2)
C13 C14 1.396(2)
C13 H13 0.9500
C14 C15 1.376(2)
C14 H14 0.9500
C15 C16 1.380(2)
C15 H15 0.9500
C16 C17 1.384(2)
C16 H16 0.9500
C17 H17 0.9500
C18 C19 1.383(2)
C18 C23 1.3979(19)
C19 C20 1.390(2)
C19 H19 0.9500
C20 C21 1.378(2)
C20 H20 0.9500
C21 C22 1.375(2)
C21 H21 0.9500
C22 C23 1.382(2)
C22 H22 0.9500
C23 H23 0.9500

loop_
_geom_torsion_atom_site_label_1
_geom_torsion_atom_site_label_2
_geom_torsion_atom_site_label_3
_geom_torsion_atom_site_label_4
_geom_torsion
C1 C2 C3 C4 177.01(16)
C2 C3 C4 C5 158.46(16)
C3 C4 C5 C6 -75.00(17)
C3 C4 C5 C18 47.18(18)
C3 C4 C5 C12 166.50(13)
C18 C5 C6 C11 -91.95(16)
C12 C5 C6 C11 145.82(14)
C4 C5 C6 C11 29.76(18)
C18 C5 C6 C7 84.92(15)
C12 C5 C6 C7 -37.32(17)
C4 C5 C6 C7 -153.38(13)
C11 C6 C7 C8 1.2(2)
C5 C6 C7 C8 -175.84(13)
C6 C7 C8 C9 -0.1(2)
C7 C8 C9 C10 -1.0(2)
C8 C9 C10 C11 0.9(3)
C7 C6 C11 C10 -1.3(2)
C5 C6 C11 C10 175.67(14)
C9 C10 C11 C6 0.3(3)
C6 C5 C12 C13 126.96(14)
C18 C5 C12 C13 5.58(18)
C4 C5 C12 C13 -112.21(15)
C6 C5 C12 C17 -54.84(16)
C18 C5 C12 C17 -176.22(12)
C4 C5 C12 C17 65.99(15)
C17 C12 C13 C14 -1.0(2)
C5 C12 C13 C14 177.17(13)
C12 C13 C14 C15 0.6(2)
C13 C14 C15 C16 0.4(2)
C14 C15 C16 C17 -0.9(2)
C15 C16 C17 C12 0.5(2)
C13 C12 C17 C16 0.5(2)
C5 C12 C17 C16 -177.78(13)
C6 C5 C18 C19 -9.37(18)
C12 C5 C18 C19 111.54(15)
C4 C5 C18 C19 -133.16(14)
C6 C5 C18 C23 170.48(13)
C12 C5 C18 C23 -68.61(16)
C4 C5 C18 C23 46.70(17)
C23 C18 C19 C20 1.0(2)
C5 C18 C19 C20 -179.16(13)
C18 C19 C20 C21 0.0(2)
C19 C20 C21 C22 -0.9(2)
C20 C21 C22 C23 0.8(2)
C21 C22 C23 C18 0.2(2)
C19 C18 C23 C22 -1.1(2)
C5 C18 C23 C22 179.07(13)

loop_
_cod_related_entry_id
_cod_related_entry_database
_cod_related_entry_code
1 ChemSpider 30659744
